data_2222854
loop_
_publ_author_name
'Dudko, Anatolij'
'Bon, Volodimir'
'Kozachkova, Alexandra'
'Pekhnyo, Vasily'

_publ_section_title
;
 Ammonium dihydrogen (1-ammoniopentane-1,1-diyl)diphosphonate
;
_journal_coeditor_code RK2155
_journal_issue 8
_journal_name_full 'Acta Crystallographica Section E'
_journal_page_first o1961
_journal_paper_doi 10.1107/S1600536809028323
_journal_volume 65
_journal_year 2009
_chemical_formula_iupac 'N H4 +, C5 H14 N O6 P2 -'
_chemical_formula_moiety 'H4 N +, C5 H14 N O6 P2 -'
_chemical_formula_sum 'C5 H18 N2 O6 P2'
_chemical_formula_weight 264.15
_chemical_melting_point 495
_chemical_name_systematic
;
Ammonium dihydrogen (1-ammoniopentane-1,1-diyl)diphosphonate
;
_space_group_IT_number 14
_symmetry_cell_setting monoclinic
_symmetry_space_group_name_Hall '-P 2ybc'
_symmetry_space_group_name_H-M 'P 1 21/c 1'
_atom_sites_solution_hydrogens geom
_atom_sites_solution_primary direct
_atom_sites_solution_secondary difmap
_audit_creation_method SHELXL97
_cell_angle_alpha 90.00
_cell_angle_beta 98.100(3)
_cell_angle_gamma 90.00
_cell_formula_units_Z 4
_cell_length_a 9.6007(6)
_cell_length_b 5.7239(4)
_cell_length_c 20.3259(15)
_cell_measurement_reflns_used 824
_cell_measurement_temperature 296(2)
_cell_measurement_theta_max 21.11
_cell_measurement_theta_min 2.73
_cell_volume 1105.83(13)
_computing_cell_refinement '<i>SAINT</i> (Bruker, 2005)'
_computing_data_collection '<i>APEX2</i> (Bruker, 2005)'
_computing_data_reduction '<i>SAINT</i> (Bruker, 2005)'
_computing_molecular_graphics '<i>SHELXTL</i> (Sheldrick, 2008)'
_computing_publication_material '<i>publCIF</i> (Westrip, 2009)'
_computing_structure_refinement '<i>SHELXL97</i> (Sheldrick, 2008)'
_computing_structure_solution '<i>SHELXS97</i> (Sheldrick, 2008)'
_diffrn_ambient_temperature 296(2)
_diffrn_detector_area_resol_mean 8.26
_diffrn_measured_fraction_theta_full 0.995
_diffrn_measured_fraction_theta_max 0.995
_diffrn_measurement_device_type 'Bruker APEXII CCD'
_diffrn_measurement_method '\f and \w'
_diffrn_radiation_monochromator graphite
_diffrn_radiation_source 'fine--focus sealed tube'
_diffrn_radiation_type MoK\a
_diffrn_radiation_wavelength 0.71073
_diffrn_reflns_av_R_equivalents 0.0562
_diffrn_reflns_av_sigmaI/netI 0.0866
_diffrn_reflns_limit_h_max 11
_diffrn_reflns_limit_h_min -11
_diffrn_reflns_limit_k_max 5
_diffrn_reflns_limit_k_min -7
_diffrn_reflns_limit_l_max 25
_diffrn_reflns_limit_l_min -24
_diffrn_reflns_number 5297
_diffrn_reflns_theta_full 26.42
_diffrn_reflns_theta_max 26.42
_diffrn_reflns_theta_min 2.02
_exptl_absorpt_coefficient_mu 0.406
_exptl_absorpt_correction_T_max 0.9823
_exptl_absorpt_correction_T_min 0.8239
_exptl_absorpt_correction_type multi-scan
_exptl_absorpt_process_details '(SADABS; Bruker, 2005)'
_exptl_crystal_colour colourless
_exptl_crystal_density_diffrn 1.587
_exptl_crystal_density_method 'not measured'
_exptl_crystal_description needle
_exptl_crystal_F_000 560
_exptl_crystal_size_max 0.50
_exptl_crystal_size_mid 0.12
_exptl_crystal_size_min 0.04
_refine_diff_density_max 0.367
_refine_diff_density_min -0.381
_refine_ls_extinction_method none
_refine_ls_goodness_of_fit_ref 1.022
_refine_ls_hydrogen_treatment mixed
_refine_ls_matrix_type full
_refine_ls_number_parameters 173
_refine_ls_number_reflns 2256
_refine_ls_number_restraints 0
_refine_ls_restrained_S_all 1.022
_refine_ls_R_factor_all 0.0848
_refine_ls_R_factor_gt 0.0506
_refine_ls_shift/su_max 0.000
_refine_ls_shift/su_mean 0.000
_refine_ls_structure_factor_coef Fsqd
_refine_ls_weighting_details 'calc w=1/[\s^2^(Fo^2^)+(0.0435P)^2^+0.4298P] where P=(Fo^2^+2Fc^2^)/3'
_refine_ls_weighting_scheme calc
_refine_ls_wR_factor_gt 0.1056
_refine_ls_wR_factor_ref 0.1219
_reflns_number_gt 1532
_reflns_number_total 2256
_reflns_threshold_expression I>2\s(I)
_cod_data_source_file rk2155.cif
_cod_data_source_block I
_cod_original_cell_volume 1105.84(13)
_cod_original_sg_symbol_H-M 'P 21/c'
_cod_database_code 2222854
_cod_database_fobs_code 2222854

loop_
_symmetry_equiv_pos_as_xyz
'x, y, z'
'-x, y+1/2, -z+1/2'
'-x, -y, -z'
'x, -y-1/2, z-1/2'

loop_
_atom_site_type_symbol
_atom_site_label
_atom_site_fract_x
_atom_site_fract_y
_atom_site_fract_z
_atom_site_U_iso_or_equiv
_atom_site_adp_type
_atom_site_calc_flag
_atom_site_refinement_flags
_atom_site_occupancy
_atom_site_disorder_assembly
_atom_site_disorder_group
P P1 0.22481(10) 0.43513(17) 0.29915(4) 0.0195(3) Uani d . 1 . .
P P2 0.00587(9) 0.47871(16) 0.39608(4) 0.0184(2) Uani d . 1 . .
C C1 0.1590(3) 0.3149(6) 0.37310(16) 0.0161(7) Uani d . 1 . .
C C2 0.2832(4) 0.3109(7) 0.43011(17) 0.0243(8) Uani d . 1 . .
H H2A 0.3635 0.2439 0.4129 0.029 Uiso calc R 1 . .
H H2B 0.3070 0.4715 0.4421 0.029 Uiso calc R 1 . .
C C3 0.2649(4) 0.1806(7) 0.49344(17) 0.0295(9) Uani d . 1 . .
H H3A 0.1787 0.2316 0.5088 0.035 Uiso calc R 1 . .
H H3B 0.2567 0.0146 0.4841 0.035 Uiso calc R 1 . .
C C4 0.3877(4) 0.2227(8) 0.54735(18) 0.0374(11) Uani d . 1 . .
H H4A 0.3885 0.3860 0.5602 0.045 Uiso calc R 1 . .
H H4B 0.4745 0.1909 0.5297 0.045 Uiso calc R 1 . .
C C5 0.3827(5) 0.0731(9) 0.6084(2) 0.0506(13) Uani d . 1 . .
H H5A 0.2985 0.1074 0.6271 0.076 Uiso calc R 1 . .
H H5B 0.4634 0.1059 0.6407 0.076 Uiso calc R 1 . .
H H5C 0.3831 -0.0889 0.5962 0.076 Uiso calc R 1 . .
N N1 0.1106(3) 0.0689(5) 0.35619(16) 0.0200(7) Uani d . 1 . .
N N2 0.3682(4) 0.9144(7) 0.2109(2) 0.0297(8) Uani d . 1 . .
O O1 0.3514(2) 0.2924(4) 0.28929(11) 0.0247(6) Uani d . 1 . .
O O2 0.2493(3) 0.6898(4) 0.31012(12) 0.0279(6) Uani d . 1 . .
O O3 0.1056(3) 0.3928(5) 0.23993(12) 0.0282(7) Uani d . 1 . .
O O4 -0.0725(3) 0.2932(4) 0.43385(13) 0.0263(6) Uani d . 1 . .
O O5 -0.0902(2) 0.5374(5) 0.33383(12) 0.0280(6) Uani d . 1 . .
O O6 0.0601(3) 0.6800(4) 0.43945(11) 0.0237(6) Uani d . 1 . .
H H3O 0.107(5) 0.279(9) 0.217(2) 0.065(18) Uiso d . 1 . .
H H4O -0.061(5) 0.303(9) 0.475(2) 0.070(18) Uiso d . 1 . .
H H11N 0.180(4) -0.059(7) 0.3428(19) 0.047(12) Uiso d . 1 . .
H H12N 0.078(5) -0.001(8) 0.392(2) 0.060(14) Uiso d . 1 . .
H H13N 0.038(4) 0.063(7) 0.321(2) 0.040(12) Uiso d . 1 . .
H H21N 0.336(5) 0.810(9) 0.247(3) 0.083(18) Uiso d . 1 . .
H H22N 0.449(5) 0.874(7) 0.2012(19) 0.040(13) Uiso d . 1 . .
H H23N 0.295(6) 0.919(10) 0.176(3) 0.10(2) Uiso d . 1 . .
H H24N 0.377(5) 1.058(8) 0.231(2) 0.048(14) Uiso d . 1 . .

loop_
_atom_site_aniso_label
_atom_site_aniso_U_11
_atom_site_aniso_U_22
_atom_site_aniso_U_33
_atom_site_aniso_U_12
_atom_site_aniso_U_13
_atom_site_aniso_U_23
P1 0.0216(5) 0.0158(5) 0.0220(5) -0.0005(4) 0.0066(4) 0.0005(4)
P2 0.0181(5) 0.0165(5) 0.0213(5) 0.0008(4) 0.0054(4) 0.0007(4)
C1 0.0180(17) 0.0085(18) 0.0212(17) -0.0008(15) 0.0006(14) 0.0005(13)
C2 0.0189(18) 0.026(2) 0.0263(19) -0.0043(17) -0.0025(15) -0.0006(16)
C3 0.028(2) 0.034(3) 0.0250(19) -0.002(2) 0.0005(17) 0.0037(17)
C4 0.037(2) 0.043(3) 0.029(2) 0.004(2) -0.0054(19) 0.0001(19)
C5 0.052(3) 0.068(4) 0.030(2) 0.011(3) 0.000(2) 0.007(2)
N1 0.0237(16) 0.0152(17) 0.0211(16) -0.0026(14) 0.0028(14) -0.0007(13)
N2 0.026(2) 0.026(2) 0.040(2) 0.0035(18) 0.0115(18) 0.0002(17)
O1 0.0194(13) 0.0244(15) 0.0314(13) 0.0026(12) 0.0074(11) -0.0023(11)
O2 0.0360(15) 0.0154(15) 0.0347(14) -0.0015(13) 0.0132(12) -0.0007(11)
O3 0.0297(15) 0.0329(18) 0.0216(13) 0.0049(14) 0.0019(12) -0.0045(13)
O4 0.0315(15) 0.0229(16) 0.0265(15) -0.0089(12) 0.0108(12) -0.0013(12)
O5 0.0198(12) 0.0329(17) 0.0305(14) 0.0030(12) 0.0002(11) 0.0063(12)
O6 0.0317(14) 0.0131(14) 0.0278(13) -0.0043(12) 0.0097(11) -0.0040(10)

loop_
_atom_type_symbol
_atom_type_description
_atom_type_scat_dispersion_real
_atom_type_scat_dispersion_imag
_atom_type_scat_source
C C 0.0033 0.0016 'International Tables Vol C Tables 4.2.6.8 and 6.1.1.4'
H H 0.0000 0.0000 'International Tables Vol C Tables 4.2.6.8 and 6.1.1.4'
N N 0.0061 0.0033 'International Tables Vol C Tables 4.2.6.8 and 6.1.1.4'
O O 0.0106 0.0060 'International Tables Vol C Tables 4.2.6.8 and 6.1.1.4'
P P 0.1023 0.0942 'International Tables Vol C Tables 4.2.6.8 and 6.1.1.4'

loop_
_geom_angle_atom_site_label_1
_geom_angle_atom_site_label_2
_geom_angle_atom_site_label_3
_geom_angle_site_symmetry_1
_geom_angle_site_symmetry_3
_geom_angle
_geom_angle_publ_flag
O2 P1 O1 . . 116.04(14) ?
O2 P1 O3 . . 110.56(16) ?
O1 P1 O3 . . 109.44(15) ?
O2 P1 C1 . . 107.97(15) ?
O1 P1 C1 . . 106.42(15) ?
O3 P1 C1 . . 105.83(15) ?
O5 P2 O6 . . 116.53(15) ?
O5 P2 O4 . . 106.61(15) ?
O6 P2 O4 . . 112.60(14) ?
O5 P2 C1 . . 108.42(14) ?
O6 P2 C1 . . 108.33(14) ?
O4 P2 C1 . . 103.51(14) ?
N1 C1 C2 . . 109.8(3) ?
N1 C1 P1 . . 107.0(2) ?
C2 C1 P1 . . 107.5(2) ?
N1 C1 P2 . . 107.4(2) ?
C2 C1 P2 . . 112.0(2) ?
P1 C1 P2 . . 113.01(17) ?
C3 C2 C1 . . 118.3(3) ?
C3 C2 H2A . . 107.7 ?
C1 C2 H2A . . 107.7 ?
C3 C2 H2B . . 107.7 ?
C1 C2 H2B . . 107.7 ?
H2A C2 H2B . . 107.1 ?
C4 C3 C2 . . 111.4(3) ?
C4 C3 H3A . . 109.4 ?
C2 C3 H3A . . 109.4 ?
C4 C3 H3B . . 109.4 ?
C2 C3 H3B . . 109.4 ?
H3A C3 H3B . . 108.0 ?
C3 C4 C5 . . 113.1(4) ?
C3 C4 H4A . . 109.0 ?
C5 C4 H4A . . 109.0 ?
C3 C4 H4B . . 109.0 ?
C5 C4 H4B . . 109.0 ?
H4A C4 H4B . . 107.8 ?
C4 C5 H5A . . 109.5 ?
C4 C5 H5B . . 109.5 ?
H5A C5 H5B . . 109.5 ?
C4 C5 H5C . . 109.5 ?
H5A C5 H5C . . 109.5 ?
H5B C5 H5C . . 109.5 ?
C1 N1 H11N . . 122(2) ?
C1 N1 H12N . . 110(3) ?
H11N N1 H12N . . 101(3) ?
C1 N1 H13N . . 113(2) ?
H11N N1 H13N . . 102(3) ?
H12N N1 H13N . . 107(4) ?
H21N N2 H22N . . 112(4) ?
H21N N2 H23N . . 107(4) ?
H22N N2 H23N . . 116(4) ?
H21N N2 H24N . . 103(4) ?
H22N N2 H24N . . 108(4) ?
H23N N2 H24N . . 109(4) ?
P1 O3 H3O . . 120(4) ?
P2 O4 H4O . . 116(4) ?

loop_
_geom_bond_atom_site_label_1
_geom_bond_atom_site_label_2
_geom_bond_site_symmetry_2
_geom_bond_distance
_geom_bond_publ_flag
P1 O2 . 1.488(3) ?
P1 O1 . 1.501(2) ?
P1 O3 . 1.559(3) ?
P1 C1 . 1.844(3) ?
P2 O5 . 1.495(2) ?
P2 O6 . 1.499(2) ?
P2 O4 . 1.564(3) ?
P2 C1 . 1.858(3) ?
C1 N1 . 1.507(4) ?
C1 C2 . 1.541(5) ?
C2 C3 . 1.519(5) ?
C2 H2A . 0.9700 ?
C2 H2B . 0.9700 ?
C3 C4 . 1.511(5) ?
C3 H3A . 0.9700 ?
C3 H3B . 0.9700 ?
C4 C5 . 1.514(5) ?
C4 H4A . 0.9700 ?
C4 H4B . 0.9700 ?
C5 H5A . 0.9600 ?
C5 H5B . 0.9600 ?
C5 H5C . 0.9600 ?
N1 H11N . 1.05(4) ?
N1 H12N . 0.93(5) ?
N1 H13N . 0.93(4) ?
N2 H21N . 1.02(6) ?
N2 H22N . 0.86(4) ?
N2 H23N . 0.93(6) ?
N2 H24N . 0.92(5) ?
O3 H3O . 0.80(5) ?
O4 H4O . 0.82(5) ?

loop_
_geom_hbond_atom_site_label_D
_geom_hbond_atom_site_label_H
_geom_hbond_atom_site_label_A
_geom_hbond_site_symmetry_A
_geom_hbond_distance_DH
_geom_hbond_distance_HA
_geom_hbond_distance_DA
_geom_hbond_angle_DHA
N1 H11N O2 1_545 1.05(4) 1.75(4) 2.777(4) 163(3)
N1 H13N O3 2_545 0.93(4) 1.98(4) 2.828(4) 152(3)
N1 H12N O6 1_545 0.93(5) 2.08(5) 2.879(4) 143(4)
O3 H3O O5 2_545 0.80(5) 1.72(5) 2.519(4) 174(5)
O4 H4O O6 3_566 0.82(5) 1.75(5) 2.566(3) 173(5)
N2 H22N O1 2_655 0.86(4) 1.95(4) 2.781(4) 161(4)
N2 H21N O2 . 1.02(6) 1.77(6) 2.769(4) 165(4)
N2 H23N O5 2 0.93(6) 2.07(6) 2.787(5) 134(5)
N2 H24N O1 1_565 0.92(5) 1.83(5) 2.705(5) 159(4)

loop_
_geom_torsion_atom_site_label_1
_geom_torsion_atom_site_label_2
_geom_torsion_atom_site_label_3
_geom_torsion_atom_site_label_4
_geom_torsion_site_symmetry_1
_geom_torsion_site_symmetry_2
_geom_torsion_site_symmetry_3
_geom_torsion_site_symmetry_4
_geom_torsion
_geom_torsion_publ_flag
O2 P1 C1 N1 . . . . 170.1(2) ?
O1 P1 C1 N1 . . . . -64.7(2) ?
O3 P1 C1 N1 . . . . 51.7(3) ?
O2 P1 C1 C2 . . . . -72.0(3) ?
O1 P1 C1 C2 . . . . 53.2(3) ?
O3 P1 C1 C2 . . . . 169.6(2) ?
O2 P1 C1 P2 . . . . 52.1(2) ?
O1 P1 C1 P2 . . . . 177.27(16) ?
O3 P1 C1 P2 . . . . -66.4(2) ?
O5 P2 C1 N1 . . . . -76.5(2) ?
O6 P2 C1 N1 . . . . 156.2(2) ?
O4 P2 C1 N1 . . . . 36.4(2) ?
O5 P2 C1 C2 . . . . 162.9(2) ?
O6 P2 C1 C2 . . . . 35.6(3) ?
O4 P2 C1 C2 . . . . -84.2(3) ?
O5 P2 C1 P1 . . . . 41.3(2) ?
O6 P2 C1 P1 . . . . -86.01(19) ?
O4 P2 C1 P1 . . . . 154.25(17) ?
N1 C1 C2 C3 . . . . -53.3(4) ?
P1 C1 C2 C3 . . . . -169.4(3) ?
P2 C1 C2 C3 . . . . 65.9(4) ?
C1 C2 C3 C4 . . . . -171.9(3) ?
C2 C3 C4 C5 . . . . -172.9(3) ?
